data_1561055
loop_
_publ_author_name
'Wang, Jingrui'
'Li, Peng'
'Cai, Ting'
'Yang, Dan-Dan'
'Xiong, Wei-Wei'

_publ_section_title
;
 Four two-dimensional ternary selenides based on group 13 and 14 metals:
 Syntheses, crystal structures, and electrochemical properties
;
_journal_name_full 'Journal of Solid State Chemistry'
_journal_page_first 88
_journal_page_last 93
_journal_paper_doi 10.1016/j.jssc.2018.04.018
_journal_volume 263
_journal_year 2018
_chemical_formula_moiety 'Ge2 In2 Se8, H8 N2'
_chemical_formula_sum 'Ge2 H8 In2 N2 Se8'
_chemical_formula_weight 1042.58
_space_group_crystal_system monoclinic
_space_group_IT_number 14
_space_group_name_Hall '-P 2ybc'
_space_group_name_H-M_alt 'P 1 21/c 1'
_atom_sites_solution_hydrogens none
_atom_sites_solution_primary direct
_atom_sites_solution_secondary difmap
_cell_angle_alpha 90
_cell_angle_beta 95.214(6)
_cell_angle_gamma 90
_cell_formula_units_Z 4
_cell_length_a 7.6416(12)
_cell_length_b 12.4698(19)
_cell_length_c 18.222(3)
_cell_measurement_reflns_used 2404
_cell_measurement_temperature 293(2)
_cell_measurement_theta_max 26.96
_cell_measurement_theta_min 3.14
_cell_volume 1729.2(5)
_computing_cell_refinement 'Bruker SAINT'
_computing_data_collection 'Bruker APEX2'
_computing_data_reduction 'Bruker SAINT'
_computing_molecular_graphics 'DIAMOND. Version 3.0. Crystal Impact'
_computing_structure_refinement 'SHELXL-2016/6 (Sheldrick, 2016)'
_computing_structure_solution 'SHELXL-2016/6 (Sheldrick, 2016)'
_diffrn_ambient_temperature 293(2)
_diffrn_measured_fraction_theta_full 0.997
_diffrn_measured_fraction_theta_max 0.998
_diffrn_measurement_device_type 'Bruker APEX-II CCD'
_diffrn_measurement_method '\f and \w scans'
_diffrn_radiation_type MoK\a
_diffrn_radiation_wavelength 0.71073
_diffrn_reflns_av_R_equivalents 0.1334
_diffrn_reflns_av_unetI/netI 0.1243
_diffrn_reflns_Laue_measured_fraction_full 0.997
_diffrn_reflns_Laue_measured_fraction_max 0.998
_diffrn_reflns_limit_h_max 9
_diffrn_reflns_limit_h_min -10
_diffrn_reflns_limit_k_max 16
_diffrn_reflns_limit_k_min -16
_diffrn_reflns_limit_l_max 24
_diffrn_reflns_limit_l_min -23
_diffrn_reflns_number 16815
_diffrn_reflns_point_group_measured_fraction_full 0.997
_diffrn_reflns_point_group_measured_fraction_max 0.998
_diffrn_reflns_theta_full 25.242
_diffrn_reflns_theta_max 27.997
_diffrn_reflns_theta_min 3.136
_exptl_absorpt_coefficient_mu 22.888
_exptl_absorpt_correction_T_max 1.00000
_exptl_absorpt_correction_T_min 0.45231
_exptl_absorpt_correction_type multi-scan
_exptl_crystal_colour orange
_exptl_crystal_density_diffrn 4.005
_exptl_crystal_density_method 'not measured'
_exptl_crystal_description prismatic
_exptl_crystal_F_000 1824
_exptl_crystal_size_max 0.18
_exptl_crystal_size_mid 0.16
_exptl_crystal_size_min 0.12
_refine_diff_density_max 2.577
_refine_diff_density_min -1.952
_refine_diff_density_rms 0.585
_refine_ls_extinction_coef 0.0025(4)
_refine_ls_extinction_expression Fc^*^=kFc[1+0.001xFc^2^\l^3^/sin(2\q)]^-1/4^
_refine_ls_extinction_method 'SHELXL-2016/6 (Sheldrick 2016)'
_refine_ls_goodness_of_fit_ref 1.031
_refine_ls_hydrogen_treatment none
_refine_ls_matrix_type full
_refine_ls_number_parameters 128
_refine_ls_number_reflns 4166
_refine_ls_number_restraints 0
_refine_ls_restrained_S_all 1.031
_refine_ls_R_factor_all 0.1768
_refine_ls_R_factor_gt 0.1005
_refine_ls_shift/su_max 0.000
_refine_ls_shift/su_mean 0.000
_refine_ls_structure_factor_coef Fsqd
_refine_ls_weighting_details 'w=1/[\s^2^(Fo^2^)+(0.1498P)^2^+90.0859P] where P=(Fo^2^+2Fc^2^)/3'
_refine_ls_weighting_scheme calc
_refine_ls_wR_factor_gt 0.2787
_refine_ls_wR_factor_ref 0.3236
_reflns_Friedel_coverage 0.000
_reflns_Friedel_fraction_full .
_reflns_Friedel_fraction_max .
_reflns_number_gt 2193
_reflns_number_total 4166
_reflns_threshold_expression 'I > 2\s(I)'
_cod_data_source_file JSSC-2018-263-88.cif
_cod_data_source_block compound-2
_cod_depositor_comments
;
The following automatic conversions were performed:

data item '_exptl_absorpt_correction_type' value 'Multi-scan' was
changed to 'multi-scan' in accordance with the built-in table derived
from the CIF Core dictionary named 'cif_core.dic' version 2.4.5 last
updated on 2014-11-21.

Automatic conversion script
Id: cif_fix_values 8369 2020-08-20 11:38:08Z andrius 
;
_cod_original_sg_symbol_H-M 'P 21/c'
_cod_database_code 1561055
_shelx_space_group_comment
;
The symmetry employed for this shelxl refinement is uniquely defined
by the following loop, which should always be used as a source of
symmetry information in preference to the above space-group names.
They are only intended as comments.
;

loop_
_space_group_symop_operation_xyz
'x, y, z'
'-x, y+1/2, -z+1/2'
'-x, -y, -z'
'x, -y-1/2, z-1/2'

loop_
_atom_site_label
_atom_site_type_symbol
_atom_site_fract_x
_atom_site_fract_y
_atom_site_fract_z
_atom_site_U_iso_or_equiv
_atom_site_adp_type
_atom_site_occupancy
_atom_site_site_symmetry_order
_atom_site_calc_flag
_atom_site_refinement_flags_posn
_atom_site_refinement_flags_adp
_atom_site_refinement_flags_occupancy
_atom_site_disorder_assembly
_atom_site_disorder_group
In1 In 0.4770(3) 0.75651(18) 0.15692(11) 0.0305(5) Uani 0.5 1 d . . P . .
Ge1 Ge 0.4770(3) 0.75651(18) 0.15692(11) 0.0305(5) Uani 0.5 1 d . . P . .
In2 In -0.0278(3) 0.75400(18) 0.14741(11) 0.0312(6) Uani 0.5 1 d . . P . .
Ge2 Ge -0.0278(3) 0.75400(18) 0.14741(11) 0.0312(6) Uani 0.5 1 d . . P . .
In3 In 0.2383(3) 0.7961(2) -0.17613(12) 0.0362(6) Uani 0.5 1 d . . P . .
Ge3 Ge 0.2383(3) 0.7961(2) -0.17613(12) 0.0362(6) Uani 0.5 1 d . . P . .
In4 In 0.2181(4) 0.6804(2) -0.01641(13) 0.0442(7) Uani 0.5 1 d . . P . .
Ge4 Ge 0.2181(4) 0.6804(2) -0.01641(13) 0.0442(7) Uani 0.5 1 d . . P . .
Se1 Se -0.0117(5) 0.6270(3) 0.2538(2) 0.0593(10) Uani 1 1 d . . . . .
Se2 Se 0.4622(5) 0.6144(3) 0.0595(2) 0.0557(9) Uani 1 1 d . . . . .
Se3 Se 0.5177(4) 0.6586(3) 0.27805(19) 0.0546(9) Uani 1 1 d . . . . .
Se4 Se 0.2147(5) 0.6069(2) -0.13842(19) 0.0534(9) Uani 1 1 d . . . . .
Se5 Se 0.2494(5) 0.8685(2) -0.04840(16) 0.0504(9) Uani 1 1 d . . . . .
Se6 Se 0.7222(4) 0.8833(2) 0.14486(17) 0.0464(8) Uani 1 1 d . . . . .
Se7 Se -0.0604(4) 0.6458(3) 0.02951(19) 0.0510(9) Uani 1 1 d . . . . .
Se8 Se 0.2243(4) 0.8805(3) 0.15693(17) 0.0451(8) Uani 1 1 d . . . . .
N1 N 0.746(4) 0.932(3) 0.3306(17) 0.085(11) Uani 1 1 d . . . . .
N2 N -0.250(6) 0.882(2) -0.0457(19) 0.100(15) Uani 1 1 d . . . . .

loop_
_atom_site_aniso_label
_atom_site_aniso_U_11
_atom_site_aniso_U_22
_atom_site_aniso_U_33
_atom_site_aniso_U_23
_atom_site_aniso_U_13
_atom_site_aniso_U_12
In1 0.0248(10) 0.0432(13) 0.0237(10) -0.0011(9) 0.0037(8) -0.0042(9)
Ge1 0.0248(10) 0.0432(13) 0.0237(10) -0.0011(9) 0.0037(8) -0.0042(9)
In2 0.0259(11) 0.0422(12) 0.0256(11) 0.0019(9) 0.0031(8) 0.0062(9)
Ge2 0.0259(11) 0.0422(12) 0.0256(11) 0.0019(9) 0.0031(8) 0.0062(9)
In3 0.0368(12) 0.0449(14) 0.0277(11) -0.0006(10) 0.0073(9) 0.0001(10)
Ge3 0.0368(12) 0.0449(14) 0.0277(11) -0.0006(10) 0.0073(9) 0.0001(10)
In4 0.0511(15) 0.0521(16) 0.0302(12) -0.0023(10) 0.0087(11) -0.0024(12)
Ge4 0.0511(15) 0.0521(16) 0.0302(12) -0.0023(10) 0.0087(11) -0.0024(12)
Se1 0.0485(19) 0.056(2) 0.073(2) 0.0158(18) 0.0072(17) -0.0028(15)
Se2 0.0482(19) 0.058(2) 0.061(2) -0.0119(16) 0.0112(16) -0.0009(15)
Se3 0.0364(16) 0.077(2) 0.0511(19) 0.0209(17) 0.0064(14) 0.0113(15)
Se4 0.074(2) 0.0346(16) 0.0508(19) -0.0118(13) -0.0017(16) 0.0000(15)
Se5 0.086(2) 0.0313(15) 0.0346(16) -0.0031(12) 0.0070(16) -0.0063(15)
Se6 0.0561(19) 0.0363(16) 0.0468(18) 0.0008(13) 0.0047(14) -0.0010(13)
Se7 0.0416(17) 0.059(2) 0.0527(19) -0.0146(15) 0.0087(14) -0.0035(14)
Se8 0.0339(15) 0.0526(18) 0.0490(17) 0.0029(14) 0.0044(13) -0.0003(13)
N1 0.07(2) 0.13(3) 0.06(2) 0.002(19) 0.046(18) 0.00(2)
N2 0.18(4) 0.029(15) 0.08(2) 0.000(15) -0.06(3) 0.001(19)

loop_
_atom_type_symbol
_atom_type_description
_atom_type_scat_dispersion_real
_atom_type_scat_dispersion_imag
_atom_type_scat_source
N N 0.0061 0.0033 'International Tables Vol C Tables 4.2.6.8 and 6.1.1.4'
H H 0.0000 0.0000 'International Tables Vol C Tables 4.2.6.8 and 6.1.1.4'
Ge Ge 0.1547 1.8001 'International Tables Vol C Tables 4.2.6.8 and 6.1.1.4'
Se Se -0.0929 2.2259 'International Tables Vol C Tables 4.2.6.8 and 6.1.1.4'
In In -0.7276 1.3100 'International Tables Vol C Tables 4.2.6.8 and 6.1.1.4'

loop_
_geom_angle_atom_site_label_1
_geom_angle_atom_site_label_2
_geom_angle_atom_site_label_3
_geom_angle
_geom_angle_site_symmetry_1
_geom_angle_site_symmetry_3
Se8 In1 Se6 101.42(13) . .
Se8 In1 Se2 117.22(14) . .
Se6 In1 Se2 112.01(13) . .
Se8 In1 Se3 109.72(13) . .
Se6 In1 Se3 110.69(13) . .
Se2 In1 Se3 105.82(15) . .
Se8 In2 Se6 100.28(13) . 1_455
Se8 In2 Se1 111.43(14) . .
Se6 In2 Se1 114.05(13) 1_455 .
Se8 In2 Se7 114.46(13) . .
Se6 In2 Se7 108.21(13) 1_455 .
Se1 In2 Se7 108.35(15) . .
Se1 In3 Se3 113.99(16) 4_575 4_575
Se1 In3 Se4 117.07(15) 4_575 .
Se3 In3 Se4 114.01(16) 4_575 .
Se1 In3 Se5 108.09(15) 4_575 .
Se3 In3 Se5 106.31(14) 4_575 .
Se4 In3 Se5 94.77(13) . .
Se1 In3 In4 123.44(13) 4_575 .
Se3 In3 In4 121.57(13) 4_575 .
Se4 In3 In4 47.06(10) . .
Se5 In3 In4 47.73(9) . .
Se2 In4 Se7 114.30(16) . .
Se2 In4 Se4 110.48(16) . .
Se7 In4 Se4 108.61(16) . .
Se2 In4 Se5 112.68(16) . .
Se7 In4 Se5 111.52(16) . .
Se4 In4 Se5 97.99(14) . .
Se2 In4 In3 125.17(13) . .
Se7 In4 In3 120.43(14) . .
Se4 In4 In3 48.79(10) . .
Se5 In4 In3 49.22(9) . .
In3 Se1 In2 98.06(14) 4_576 .
In4 Se2 In1 98.67(15) . .
In3 Se3 In1 98.41(13) 4_576 .
In4 Se4 In3 84.15(12) . .
In4 Se5 In3 83.05(12) . .
In1 Se6 In2 99.77(13) . 1_655
In4 Se7 In2 100.28(14) . .
In1 Se8 In2 101.77(14) . .

loop_
_geom_bond_atom_site_label_1
_geom_bond_atom_site_label_2
_geom_bond_distance
_geom_bond_site_symmetry_2
In1 Se8 2.474(4) .
In1 Se6 2.477(4) .
In1 Se2 2.504(4) .
In1 Se3 2.517(4) .
In2 Se8 2.483(4) .
In2 Se6 2.497(4) 1_455
In2 Se1 2.498(4) .
In2 Se7 2.530(4) .
In3 Se1 2.400(4) 4_575
In3 Se3 2.429(4) 4_575
In3 Se4 2.469(4) .
In3 Se5 2.491(4) .
In3 In4 3.265(3) .
In4 Se2 2.366(5) .
In4 Se7 2.396(4) .
In4 Se4 2.403(4) .
In4 Se5 2.434(4) .
